data_4341400
loop_
_publ_author_name
'Kazem, Nasrin'
'Hurtado, Antonio'
'Klobes, Benedikt'
'Hermann, Rapha\"el P'
'Kauzlarich, Susan M.'

_publ_section_title
;
 Eu9Cd4-xCM2+x-y\\square ySb9: Ca9Mn4Bi9-Type Structure Stuffed with
 Coinage Metals (Cu, Ag, and Au) and the Challenges with Classical Valence
 Theory in Describing These Possible Zintl Phases.
;
_journal_issue 3
_journal_name_full 'Inorganic chemistry'
_journal_page_first 850
_journal_page_last 859
_journal_paper_doi 10.1021/ic502061w
_journal_volume 54
_journal_year 2015
_chemical_formula_moiety 'Ag1.14 Cd3.97 Eu9 Sb9'
_chemical_formula_sum 'Ag1.14 Cd3.97 Eu9 Sb9'
_chemical_formula_weight 3033.9
_chemical_melting_point ?
_chemical_name_common 'Europium Cadmium/Silver Antimonide'
_chemical_name_systematic
;
 ? 
;
_space_group_crystal_system orthorhombic
_space_group_IT_number 55
_space_group_name_Hall '-P 2 2ab'
_space_group_name_H-M_alt 'P b a m'
_symmetry_space_group_name_Hall '-P 2 2ab'
_symmetry_space_group_name_H-M 'P b a m'
_atom_sites_solution_hydrogens none
_atom_sites_solution_primary direct
_atom_sites_solution_secondary difmap
_audit_creation_date 2014-08-07
_audit_creation_method
;
Olex2 1.2
(compiled 2014.06.27 svn.r2953 for OlexSys, GUI svn.r4855)
;
_cell_angle_alpha 90.00
_cell_angle_beta 90.00
_cell_angle_gamma 90.00
_cell_formula_units_Z 2
_cell_length_a 23.0077(15)
_cell_length_b 12.9074(9)
_cell_length_c 4.7600(3)
_cell_measurement_reflns_used 9964
_cell_measurement_temperature 90(2)
_cell_measurement_theta_max 28.40
_cell_measurement_theta_min 2.37
_cell_volume 1413.58(16)
_computing_molecular_graphics 'Olex2 (Dolomanov et al., 2009)'
_computing_publication_material 'Olex2 (Dolomanov et al., 2009)'
_computing_structure_refinement 'SHELXL-97 (Sheldrick, 2008)'
_computing_structure_solution 'SHELXS-97 (Sheldrick, 2008)'
_diffrn_ambient_temperature 90(2)
_diffrn_measured_fraction_theta_full 0.999
_diffrn_measured_fraction_theta_max 0.999
_diffrn_measurement_device_type 'Bruker Apex II diffractometer'
_diffrn_measurement_method '\w scans'
_diffrn_radiation_monochromator graphite
_diffrn_radiation_type MoK\a
_diffrn_radiation_wavelength 0.71073
_diffrn_reflns_av_R_equivalents 0.0331
_diffrn_reflns_av_unetI/netI 0.0166
_diffrn_reflns_limit_h_max 30
_diffrn_reflns_limit_h_min -30
_diffrn_reflns_limit_k_max 17
_diffrn_reflns_limit_k_min -17
_diffrn_reflns_limit_l_max 6
_diffrn_reflns_limit_l_min -6
_diffrn_reflns_number 19143
_diffrn_reflns_theta_full 28.40
_diffrn_reflns_theta_max 28.40
_diffrn_reflns_theta_min 2.37
_diffrn_source 'fine-focus sealed tube'
_exptl_absorpt_coefficient_mu 31.724
_exptl_absorpt_correction_T_max 0.7465
_exptl_absorpt_correction_T_min 0.3237
_exptl_absorpt_correction_type multi-scan
_exptl_absorpt_process_details 'SADABS (Sheldrick, 2003)'
_exptl_crystal_colour Silver
_exptl_crystal_density_diffrn 7.127
_exptl_crystal_density_meas ?
_exptl_crystal_density_method 'not measured'
_exptl_crystal_description 'Block Shape'
_exptl_crystal_F_000 2541
_exptl_crystal_size_max 0.05
_exptl_crystal_size_mid 0.04
_exptl_crystal_size_min 0.025
_refine_diff_density_max 1.144
_refine_diff_density_min -1.065
_refine_diff_density_rms 0.207
_refine_ls_extinction_coef 0.000443(13)
_refine_ls_extinction_expression Fc^*^=kFc[1+0.001xFc^2^\l^3^/sin(2\q)]^-1/4^
_refine_ls_extinction_method SHELXL
_refine_ls_goodness_of_fit_ref 1.140
_refine_ls_hydrogen_treatment none
_refine_ls_matrix_type full
_refine_ls_number_parameters 80
_refine_ls_number_reflns 1987
_refine_ls_number_restraints 0
_refine_ls_restrained_S_all 1.140
_refine_ls_R_factor_all 0.0157
_refine_ls_R_factor_gt 0.0139
_refine_ls_shift/su_max 0.001
_refine_ls_shift/su_mean 0.000
_refine_ls_structure_factor_coef Fsqd
_refine_ls_weighting_details 'calc w=1/[\s^2^(Fo^2^)+(0.0071P)^2^+2.1217P] where P=(Fo^2^+2Fc^2^)/3'
_refine_ls_weighting_scheme calc
_refine_ls_wR_factor_gt 0.0257
_refine_ls_wR_factor_ref 0.0265
_reflns_number_gt 1884
_reflns_number_total 1987
_reflns_threshold_expression >2sigma(I)
_cod_data_source_file ic502061w_si_003.cif
_cod_data_source_block Ag
_cod_depositor_comments
;
The following automatic conversions were performed:

'_chemical_melting_point' value 'not measured' was changed to '?' -
the value is undefined or not given.

Automatic conversion script
Id: cif_fix_values 2827 2014-09-09 07:05:25Z andrius 

The following automatic conversions were performed:

'_exptl_crystal_density_meas' value 'not measured' was changed to '?'
- the value is perceived as not measured.

Automatic conversion script
Id: cif_fix_values 3008 2015-01-20 13:52:24Z robertas 

 Adding full bibliography for 4341399--4341401.cif.
;
_cod_database_code 4341400
_olex2_refinement_description
;
1. Others
 Fixed U13: Eu1(0) Eu2(0) Eu3(0) Eu4(0) Eu5(0) Sb1(0) Sb2(0) Sb3(0) Sb4(0)
 Sb5(0) Cd1(0) Ag1(0) Cd2(0) Ag2(0)
 Fixed U23: Eu1(0) Eu2(0) Eu3(0) Eu4(0) Eu5(0) Sb1(0) Sb2(0) Sb3(0) Sb4(0)
 Sb5(0) Cd1(0) Ag1(0) Cd2(0) Ag2(0)
 Fixed X: Eu1(0) Sb1(0)
 Fixed Y: Eu1(0) Sb1(0.5)
 Fixed Z: Eu1(0.5) Eu2(0) Eu3(0) Eu4(0) Eu5(0.5) Sb1(0.5) Sb2(0) Sb3(0)
 Sb4(0.5) Sb5(0.5) Cd1(0.5) Ag1(0.5) Cd2(0.5) Ag2(0)
;
_olex2_submission_special_instructions 'No special instructions were received'

loop_
_space_group_symop_id
_space_group_symop_operation_xyz
1 'x, y, z'
2 '-x, -y, z'
3 '-x+1/2, y+1/2, -z'
4 'x+1/2, -y+1/2, -z'
5 '-x, -y, -z'
6 'x, y, -z'
7 'x-1/2, -y-1/2, z'
8 '-x-1/2, y-1/2, z'

loop_
_atom_site_label
_atom_site_type_symbol
_atom_site_fract_x
_atom_site_fract_y
_atom_site_fract_z
_atom_site_U_iso_or_equiv
_atom_site_adp_type
_atom_site_occupancy
_atom_site_symmetry_multiplicity
_atom_site_calc_flag
_atom_site_refinement_flags
Eu1 Eu 0.0000 0.0000 0.5000 0.00498(8) Uani 1 4 d S
Eu2 Eu 0.137719(12) 0.14242(2) 0.0000 0.00586(6) Uani 1 2 d S
Eu3 Eu 0.090541(11) 0.44401(2) 0.0000 0.00583(6) Uani 1 2 d S
Eu4 Eu 0.258460(12) 0.38207(2) 0.0000 0.00648(6) Uani 1 2 d S
Eu5 Eu 0.398213(12) 0.21381(2) 0.5000 0.00814(6) Uani 1 2 d S
Sb1 Sb 0.0000 0.5000 0.5000 0.00470(10) Uani 1 4 d S
Sb2 Sb 0.498053(17) 0.30883(3) 0.0000 0.00814(8) Uani 1 2 d S
Sb3 Sb 0.307986(15) 0.12913(3) 0.0000 0.00577(7) Uani 1 2 d S
Sb4 Sb 0.350774(15) 0.46344(3) 0.5000 0.00402(7) Uani 1 2 d S
Sb5 Sb 0.166429(15) 0.31553(3) 0.5000 0.00375(7) Uani 1 2 d S
Cd1 Cd 0.04523(3) 0.27818(13) 0.5000 0.0070(2) Uani 0.987(6) 2 d SP
Ag1 Ag 0.053(2) 0.242(8) 0.5000 0.0070(2) Uani 0.013(6) 2 d SP
Cd2 Cd 0.241225(16) 0.12557(3) 0.5000 0.00661(8) Uani 1 2 d S
Ag2 Ag 0.39757(3) 0.40125(6) 0.0000 0.0076(2) Uani 0.5598(19) 2 d SP

loop_
_atom_site_aniso_label
_atom_site_aniso_U_11
_atom_site_aniso_U_22
_atom_site_aniso_U_33
_atom_site_aniso_U_23
_atom_site_aniso_U_13
_atom_site_aniso_U_12
Eu1 0.00530(17) 0.00518(17) 0.00446(18) 0.000 0.000 0.00032(13)
Eu2 0.00774(13) 0.00639(13) 0.00347(13) 0.000 0.000 0.00174(10)
Eu3 0.00609(13) 0.00692(13) 0.00447(13) 0.000 0.000 0.00189(10)
Eu4 0.00812(13) 0.00699(13) 0.00435(13) 0.000 0.000 -0.00278(10)
Eu5 0.00750(13) 0.00716(13) 0.00977(14) 0.000 0.000 -0.00237(10)
Sb1 0.0050(2) 0.0051(2) 0.0039(2) 0.000 0.000 0.00155(18)
Sb2 0.01400(19) 0.00739(17) 0.00302(17) 0.000 0.000 -0.00358(14)
Sb3 0.00572(16) 0.00850(17) 0.00309(17) 0.000 0.000 0.00200(13)
Sb4 0.00451(16) 0.00403(15) 0.00352(16) 0.000 0.000 0.00034(12)
Sb5 0.00374(16) 0.00451(15) 0.00301(16) 0.000 0.000 -0.00016(12)
Cd1 0.0055(2) 0.0075(5) 0.0082(2) 0.000 0.000 -0.0020(3)
Ag1 0.0055(2) 0.0075(5) 0.0082(2) 0.000 0.000 -0.0020(3)
Cd2 0.00519(18) 0.01018(19) 0.00446(18) 0.000 0.000 0.00022(14)
Ag2 0.0063(4) 0.0132(4) 0.0033(4) 0.000 0.000 0.0057(3)

loop_
_atom_type_symbol
_atom_type_description
_atom_type_scat_dispersion_real
_atom_type_scat_dispersion_imag
_atom_type_scat_source
Ag Ag -0.8971 1.1015 'International Tables Vol C Tables 4.2.6.8 and 6.1.1.4'
Cd Cd -0.8075 1.2024 'International Tables Vol C Tables 4.2.6.8 and 6.1.1.4'
Sb Sb -0.5866 1.5461 'International Tables Vol C Tables 4.2.6.8 and 6.1.1.4'
Eu Eu -0.1578 3.6682 'International Tables Vol C Tables 4.2.6.8 and 6.1.1.4'

loop_
_geom_angle_atom_site_label_1
_geom_angle_atom_site_label_2
_geom_angle_atom_site_label_3
_geom_angle
_geom_angle_site_symmetry_1
_geom_angle_site_symmetry_3
Sb2 Eu1 Sb2 180.0 7_566 3_545
Sb2 Eu1 Sb2 87.922(10) 3_545 3_546
Sb2 Eu1 Sb2 92.078(10) 7_566 3_546
Sb2 Eu1 Sb2 87.922(10) 7_566 7_565
Sb2 Eu1 Sb2 92.078(10) 3_545 7_565
Sb2 Eu1 Sb2 180.000(8) 7_565 3_546
Sb2 Eu1 Sb4 96.369(7) 7_565 3_546
Sb2 Eu1 Sb4 96.369(7) 3_545 7_565
Sb2 Eu1 Sb4 83.631(7) 7_565 7_565
Sb2 Eu1 Sb4 96.369(7) 3_546 7_565
Sb2 Eu1 Sb4 96.369(8) 7_566 3_546
Sb2 Eu1 Sb4 83.631(7) 3_545 3_546
Sb2 Eu1 Sb4 83.631(7) 7_566 7_565
Sb2 Eu1 Sb4 83.631(7) 3_546 3_546
Sb2 Eu1 Ag2 78.671(12) 7_565 3_545
Sb2 Eu1 Ag2 136.518(12) 3_546 7_565
Sb2 Eu1 Ag2 78.671(12) 3_545 7_565
Sb2 Eu1 Ag2 136.518(12) 7_565 3_546
Sb2 Eu1 Ag2 43.482(12) 3_546 3_546
Sb2 Eu1 Ag2 78.671(12) 7_566 3_546
Sb2 Eu1 Ag2 101.329(12) 3_545 3_546
Sb2 Eu1 Ag2 78.671(12) 3_546 7_566
Sb2 Eu1 Ag2 101.329(12) 3_546 3_545
Sb2 Eu1 Ag2 43.482(12) 3_545 3_545
Sb2 Eu1 Ag2 43.482(12) 7_565 7_565
Sb2 Eu1 Ag2 43.482(12) 7_566 7_566
Sb2 Eu1 Ag2 101.329(12) 7_565 7_566
Sb2 Eu1 Ag2 136.518(12) 3_545 7_566
Sb2 Eu1 Ag2 136.518(12) 7_566 3_545
Sb2 Eu1 Ag2 101.329(12) 7_566 7_565
Sb4 Eu1 Sb4 180.0 7_565 3_546
Sb4 Eu1 Ag2 134.419(9) 7_565 3_545
Sb4 Eu1 Ag2 134.419(9) 3_546 7_565
Sb4 Eu1 Ag2 45.581(9) 7_565 7_565
Sb4 Eu1 Ag2 45.581(9) 3_546 3_546
Sb4 Eu1 Ag2 45.581(9) 3_546 3_545
Sb4 Eu1 Ag2 45.581(9) 7_565 7_566
Sb4 Eu1 Ag2 134.419(9) 7_565 3_546
Sb4 Eu1 Ag2 134.419(9) 3_546 7_566
Ag1 Eu1 Sb2 48.2(5) 5_556 3_546
Ag1 Eu1 Sb2 131.8(5) 5_556 7_565
Ag1 Eu1 Sb2 48.2(5) . 7_566
Ag1 Eu1 Sb2 131.8(5) . 3_545
Ag1 Eu1 Sb2 131.8(5) 5_556 7_566
Ag1 Eu1 Sb2 131.8(5) . 3_546
Ag1 Eu1 Sb2 48.2(5) 5_556 3_545
Ag1 Eu1 Sb2 48.2(5) . 7_565
Ag1 Eu1 Sb4 76.6(14) 5_556 7_565
Ag1 Eu1 Sb4 76.6(14) . 3_546
Ag1 Eu1 Sb4 103.4(14) 5_556 3_546
Ag1 Eu1 Sb4 103.4(14) . 7_565
Ag1 Eu1 Ag1 180.000(4) 5_556 .
Ag1 Eu1 Ag2 84.7(10) . 7_565
Ag1 Eu1 Ag2 84.7(10) 5_556 3_546
Ag1 Eu1 Ag2 84.7(10) 5_556 3_545
Ag1 Eu1 Ag2 95.3(10) 5_556 7_565
Ag1 Eu1 Ag2 95.3(10) . 3_545
Ag1 Eu1 Ag2 95.3(10) . 3_546
Ag1 Eu1 Ag2 84.7(10) . 7_566
Ag1 Eu1 Ag2 95.3(10) 5_556 7_566
Ag2 Eu1 Ag2 83.231(16) 7_565 7_566
Ag2 Eu1 Ag2 180.00(2) 7_565 3_546
Ag2 Eu1 Ag2 96.769(16) 7_565 3_545
Ag2 Eu1 Ag2 83.231(16) 3_546 3_545
Ag2 Eu1 Ag2 96.769(16) 3_546 7_566
Ag2 Eu1 Ag2 180.0 7_566 3_545
Sb2 Eu2 Sb4 102.210(9) 7_565 3_545
Sb2 Eu2 Sb4 102.210(9) 7_565 3_546
Sb2 Eu2 Sb5 93.768(9) 7_565 .
Sb2 Eu2 Sb5 93.767(9) 7_565 1_554
Sb2 Eu2 Cd1 48.251(8) 7_565 .
Sb2 Eu2 Cd1 48.250(8) 7_565 1_554
Sb2 Eu2 Ag1 49.6(7) 7_565 1_554
Sb2 Eu2 Ag1 49.6(7) 7_565 .
Sb2 Eu2 Cd2 134.836(6) 7_565 1_554
Sb2 Eu2 Cd2 134.836(6) 7_565 .
Sb4 Eu2 Sb4 91.333(12) 3_545 3_546
Sb4 Eu2 Sb5 86.495(8) 3_546 .
Sb4 Eu2 Sb5 163.970(12) 3_546 1_554
Sb4 Eu2 Sb5 86.495(8) 3_545 1_554
Sb4 Eu2 Sb5 163.970(12) 3_545 .
Sb4 Eu2 Cd1 85.01(2) 3_546 .
Sb4 Eu2 Cd1 147.994(14) 3_546 1_554
Sb4 Eu2 Cd1 147.994(14) 3_545 .
Sb4 Eu2 Cd1 85.02(2) 3_545 1_554
Sb4 Eu2 Ag1 145.6(9) 3_546 1_554
Sb4 Eu2 Ag1 78.7(15) 3_546 .
Sb4 Eu2 Ag1 145.6(9) 3_545 .
Sb4 Eu2 Ag1 78.7(15) 3_545 1_554
Sb4 Eu2 Cd2 52.737(9) 3_545 1_554
Sb4 Eu2 Cd2 52.737(9) 3_546 .
Sb4 Eu2 Cd2 113.808(11) 3_545 .
Sb4 Eu2 Cd2 113.808(11) 3_546 1_554
Sb5 Eu2 Sb5 91.217(12) . 1_554
Sb5 Eu2 Cd1 47.632(10) . .
Sb5 Eu2 Cd1 105.07(2) . 1_554
Sb5 Eu2 Cd1 105.07(2) 1_554 .
Sb5 Eu2 Cd1 47.632(10) 1_554 1_554
Sb5 Eu2 Ag1 111.5(16) . 1_554
Sb5 Eu2 Ag1 111.5(16) 1_554 .
Sb5 Eu2 Ag1 49.2(8) . .
Sb5 Eu2 Ag1 49.2(8) 1_554 1_554
Sb5 Eu2 Cd2 114.037(11) . 1_554
Sb5 Eu2 Cd2 114.037(11) 1_554 .
Sb5 Eu2 Cd2 53.070(9) . .
Sb5 Eu2 Cd2 53.071(9) 1_554 1_554
Cd1 Eu2 Cd1 81.61(3) . 1_554
Ag1 Eu2 Cd1 86.5(12) . 1_554
Ag1 Eu2 Cd1 6.4(16) . .
Ag1 Eu2 Cd1 6.4(16) 1_554 1_554
Ag1 Eu2 Cd1 86.5(12) 1_554 .
Ag1 Eu2 Ag1 91(2) . 1_554
Ag1 Eu2 Cd2 86.2(8) 1_554 1_554
Ag1 Eu2 Cd2 160.2(14) . 1_554
Ag1 Eu2 Cd2 160.2(14) 1_554 .
Ag1 Eu2 Cd2 86.2(8) . .
Cd2 Eu2 Cd1 88.995(12) 1_554 1_554
Cd2 Eu2 Cd1 154.75(2) . 1_554
Cd2 Eu2 Cd1 88.993(12) . .
Cd2 Eu2 Cd1 154.75(2) 1_554 .
Cd2 Eu2 Cd2 89.727(12) . 1_554
Ag2 Eu2 Sb2 86.459(16) 3_545 7_565
Ag2 Eu2 Sb4 49.328(8) 3_545 3_546
Ag2 Eu2 Sb4 49.328(8) 3_545 3_545
Ag2 Eu2 Sb5 134.362(6) 3_545 .
Ag2 Eu2 Sb5 134.362(6) 3_545 1_554
Ag2 Eu2 Cd1 108.55(2) 3_545 1_554
Ag2 Eu2 Cd1 108.55(2) 3_545 .
Ag2 Eu2 Ag1 103.1(14) 3_545 1_554
Ag2 Eu2 Ag1 103.1(14) 3_545 .
Ag2 Eu2 Cd2 96.650(12) 3_545 1_554
Ag2 Eu2 Cd2 96.650(12) 3_545 .
Eu4 Eu3 Eu2 62.728(7) . .
Sb1 Eu3 Eu2 112.769(6) 1_554 .
Sb1 Eu3 Eu2 112.769(6) . .
Sb1 Eu3 Eu4 132.368(4) 1_554 .
Sb1 Eu3 Eu4 132.368(4) . .
Sb1 Eu3 Sb1 94.374(8) 1_554 .
Sb1 Eu3 Sb2 80.555(7) . 7_565
Sb1 Eu3 Sb2 80.555(7) 1_554 7_565
Sb1 Eu3 Sb3 106.822(8) . 3
Sb1 Eu3 Sb3 106.822(8) 1_554 3
Sb1 Eu3 Sb5 162.917(11) . 1_554
Sb1 Eu3 Sb5 85.673(6) . .
Sb1 Eu3 Sb5 85.673(6) 1_554 1_554
Sb1 Eu3 Sb5 162.917(10) 1_554 .
Sb1 Eu3 Cd1 54.84(3) 1_554 1_554
Sb1 Eu3 Cd1 117.479(13) 1_554 .
Sb1 Eu3 Cd1 117.478(13) . 1_554
Sb1 Eu3 Cd1 54.84(3) . .
Sb1 Eu3 Ag1 119.2(7) 1_554 .
Sb1 Eu3 Ag1 61.7(15) . .
Sb1 Eu3 Ag1 119.2(7) . 1_554
Sb1 Eu3 Ag1 61.7(15) 1_554 1_554
Sb2 Eu3 Eu2 48.686(8) 7_565 .
Sb2 Eu3 Eu4 111.414(10) 7_565 .
Sb3 Eu3 Eu2 120.083(11) 3 .
Sb3 Eu3 Eu4 57.355(9) 3 .
Sb3 Eu3 Sb2 168.769(11) 3 7_565
Sb3 Eu3 Sb5 89.424(10) 3 1_554
Sb3 Eu3 Sb5 89.423(10) 3 .
Sb3 Eu3 Cd1 132.159(8) 3 .
Sb3 Eu3 Cd1 132.160(8) 3 1_554
Sb3 Eu3 Ag1 132.8(5) 3 1_554
Sb3 Eu3 Ag1 132.8(5) 3 .
Sb5 Eu3 Eu2 52.387(6) . .
Sb5 Eu3 Eu2 52.387(6) 1_554 .
Sb5 Eu3 Eu4 52.825(7) . .
Sb5 Eu3 Eu4 52.825(7) 1_554 .
Sb5 Eu3 Sb2 82.609(9) . 7_565
Sb5 Eu3 Sb2 82.609(9) 1_554 7_565
Sb5 Eu3 Sb5 89.328(11) 1_554 .
Sb5 Eu3 Ag1 46.5(8) . .
Sb5 Eu3 Ag1 46.5(8) 1_554 1_554
Sb5 Eu3 Ag1 103.4(14) 1_554 .
Sb5 Eu3 Ag1 103.4(14) . 1_554
Cd1 Eu3 Eu2 58.04(3) . .
Cd1 Eu3 Eu2 58.04(3) 1_554 .
Cd1 Eu3 Eu4 100.05(2) 1_554 .
Cd1 Eu3 Eu4 100.04(2) . .
Cd1 Eu3 Sb2 45.432(12) 1_554 7_565
Cd1 Eu3 Sb2 45.433(12) . 7_565
Cd1 Eu3 Sb5 49.556(16) 1_554 1_554
Cd1 Eu3 Sb5 110.20(3) 1_554 .
Cd1 Eu3 Sb5 49.555(16) . .
Cd1 Eu3 Sb5 110.20(3) . 1_554
Cd1 Eu3 Cd1 89.98(3) 1_554 .
Cd1 Eu3 Ag1 6.9(14) . .
Cd1 Eu3 Ag1 86.2(9) . 1_554
Cd1 Eu3 Ag1 6.9(14) 1_554 1_554
Cd1 Eu3 Ag1 86.2(9) 1_554 .
Ag1 Eu3 Eu2 51.2(14) . .
Ag1 Eu3 Eu2 51.2(14) 1_554 .
Ag1 Eu3 Eu4 95.1(12) 1_554 .
Ag1 Eu3 Eu4 95.1(12) . .
Ag1 Eu3 Sb2 43.1(6) 1_554 7_565
Ag1 Eu3 Sb2 43.1(6) . 7_565
Ag1 Eu3 Ag1 81.9(19) . 1_554
Eu2 Eu4 Eu2 173.481(9) 3 .
Eu3 Eu4 Eu2 59.766(7) . .
Eu3 Eu4 Eu2 113.716(9) . 3
Sb3 Eu4 Eu2 61.019(9) 3 3
Sb3 Eu4 Eu2 61.166(9) . .
Sb3 Eu4 Eu2 125.353(11) . 3
Sb3 Eu4 Eu2 112.462(10) 3 .
Sb3 Eu4 Eu3 52.697(8) 3 .
Sb3 Eu4 Eu3 120.932(10) . .
Sb3 Eu4 Sb3 173.628(10) . 3
Sb3 Eu4 Cd2 44.103(6) 3 3_556
Sb3 Eu4 Cd2 44.103(6) 3 3
Sb3 Eu4 Cd2 138.771(7) . 3_556
Sb3 Eu4 Cd2 138.771(7) . 3
Sb4 Eu4 Eu2 130.939(7) 1_554 .
Sb4 Eu4 Eu2 51.587(6) . 3
Sb4 Eu4 Eu2 130.939(7) . .
Sb4 Eu4 Eu2 51.588(6) 1_554 3
Sb4 Eu4 Eu3 123.776(8) 1_554 .
Sb4 Eu4 Eu3 123.775(8) . .
Sb4 Eu4 Sb3 94.984(9) . .
Sb4 Eu4 Sb3 89.507(9) 1_554 3
Sb4 Eu4 Sb3 94.982(9) 1_554 .
Sb4 Eu4 Sb3 89.506(9) . 3
Sb4 Eu4 Sb4 90.254(11) . 1_554
Sb4 Eu4 Cd2 47.290(8) 1_554 3
Sb4 Eu4 Cd2 100.215(10) . 3
Sb4 Eu4 Cd2 100.216(10) 1_554 3_556
Sb4 Eu4 Cd2 47.289(8) . 3_556
Sb5 Eu4 Eu2 51.501(7) . .
Sb5 Eu4 Eu2 125.733(7) . 3
Sb5 Eu4 Eu2 51.501(7) 1_554 .
Sb5 Eu4 Eu2 125.733(7) 1_554 3
Sb5 Eu4 Eu3 54.851(7) . .
Sb5 Eu4 Eu3 54.851(7) 1_554 .
Sb5 Eu4 Sb3 87.554(10) 1_554 3
Sb5 Eu4 Sb3 87.555(10) . 3
Sb5 Eu4 Sb3 88.034(9) 1_554 .
Sb5 Eu4 Sb3 88.034(9) . .
Sb5 Eu4 Sb4 176.864(12) 1_554 .
Sb5 Eu4 Sb4 176.865(12) . 1_554
Sb5 Eu4 Sb4 88.630(7) 1_554 1_554
Sb5 Eu4 Sb4 88.629(7) . .
Sb5 Eu4 Sb5 92.333(12) . 1_554
Sb5 Eu4 Cd2 130.105(11) . 3
Sb5 Eu4 Cd2 76.894(8) . 3_556
Sb5 Eu4 Cd2 76.893(8) 1_554 3
Sb5 Eu4 Cd2 130.105(11) 1_554 3_556
Cd2 Eu4 Eu2 126.467(8) 3_556 .
Cd2 Eu4 Eu2 49.395(7) 3_556 3
Cd2 Eu4 Eu2 49.395(7) 3 3
Cd2 Eu4 Eu2 126.467(8) 3 .
Cd2 Eu4 Eu3 80.808(8) 3 .
Cd2 Eu4 Eu3 80.808(8) 3_556 .
Cd2 Eu4 Cd2 74.270(10) 3_556 3
Ag2 Eu4 Eu2 136.347(16) . .
Ag2 Eu4 Eu2 50.171(14) . 3
Ag2 Eu4 Eu3 163.887(16) . .
Ag2 Eu4 Sb3 75.181(15) . .
Ag2 Eu4 Sb3 111.190(16) . 3
Ag2 Eu4 Sb4 49.105(8) . 1_554
Ag2 Eu4 Sb4 49.106(8) . .
Ag2 Eu4 Sb5 131.295(8) . 1_554
Ag2 Eu4 Sb5 131.294(8) . .
Ag2 Eu4 Cd2 86.371(13) . 3
Ag2 Eu4 Cd2 86.371(13) . 3_556
Sb1 Eu5 Eu3 48.092(5) 3_546 3_545
Sb1 Eu5 Cd2 112.817(10) 3_546 .
Sb2 Eu5 Eu3 82.337(8) . 3_545
Sb2 Eu5 Eu3 128.797(10) 1_556 3_545
Sb2 Eu5 Sb1 81.012(9) . 3_546
Sb2 Eu5 Sb1 81.012(9) 1_556 3_546
Sb2 Eu5 Sb2 84.853(11) . 1_556
Sb2 Eu5 Ag1 45.8(5) . 7_665
Sb2 Eu5 Ag1 45.8(5) 1_556 7_665
Sb2 Eu5 Cd2 136.515(6) 1_556 .
Sb2 Eu5 Cd2 136.515(6) . .
Sb3 Eu5 Eu3 99.767(9) 1_556 3_545
Sb3 Eu5 Eu3 50.763(8) . 3_545
Sb3 Eu5 Sb1 98.776(9) . 3_546
Sb3 Eu5 Sb1 98.777(9) 1_556 3_546
Sb3 Eu5 Sb2 177.006(9) 1_556 .
Sb3 Eu5 Sb2 177.005(9) . 1_556
Sb3 Eu5 Sb2 92.162(8) 1_556 1_556
Sb3 Eu5 Sb2 92.161(7) . .
Sb3 Eu5 Sb3 90.823(12) . 1_556
Sb3 Eu5 Sb4 96.341(10) 1_556 .
Sb3 Eu5 Sb4 96.341(9) . .
Sb3 Eu5 Cd1 129.115(13) . 7_665
Sb3 Eu5 Cd1 129.116(13) 1_556 7_665
Sb3 Eu5 Ag1 131.7(5) 1_556 7_665
Sb3 Eu5 Ag1 131.7(5) . 7_665
Sb3 Eu5 Cd2 46.309(6) . .
Sb3 Eu5 Cd2 46.308(6) 1_556 .
Sb3 Eu5 Ag2 74.396(13) . .
Sb3 Eu5 Ag2 136.876(15) . 1_556
Sb3 Eu5 Ag2 136.874(15) 1_556 .
Sb3 Eu5 Ag2 74.396(13) 1_556 1_556
Sb4 Eu5 Eu3 143.144(5) . 3_545
Sb4 Eu5 Sb1 158.396(10) . 3_546
Sb4 Eu5 Sb2 83.087(9) . .
Sb4 Eu5 Sb2 83.086(10) . 1_556
Sb4 Eu5 Ag1 99.7(16) . 7_665
Sb4 Eu5 Cd2 88.787(11) . .
Cd1 Eu5 Eu3 87.93(2) 7_665 3_545
Cd1 Eu5 Sb1 51.43(3) 7_665 3_546
Cd1 Eu5 Sb2 48.588(14) 7_665 1_556
Cd1 Eu5 Sb2 48.589(14) 7_665 .
Cd1 Eu5 Sb4 106.96(3) 7_665 .
Cd1 Eu5 Ag1 7.3(15) 7_665 7_665
Cd1 Eu5 Cd2 164.25(3) 7_665 .
Cd1 Eu5 Ag2 89.00(2) 7_665 1_556
Cd1 Eu5 Ag2 89.00(2) 7_665 .
Ag1 Eu5 Eu3 93.9(13) 7_665 3_545
Ag1 Eu5 Sb1 58.7(16) 7_665 3_546
Ag1 Eu5 Cd2 171.5(16) 7_665 .
Cd2 Eu5 Eu3 79.082(8) . 3_545
Ag2 Eu5 Eu3 101.114(10) . 3_545
Ag2 Eu5 Eu3 169.316(11) 1_556 3_545
Ag2 Eu5 Sb1 123.116(12) 1_556 3_546
Ag2 Eu5 Sb1 123.117(12) . 3_546
Ag2 Eu5 Sb2 44.100(13) . .
Ag2 Eu5 Sb2 103.185(14) 1_556 .
Ag2 Eu5 Sb2 44.099(13) 1_556 1_556
Ag2 Eu5 Sb2 103.185(14) . 1_556
Ag2 Eu5 Sb4 47.424(10) 1_556 .
Ag2 Eu5 Sb4 47.423(10) . .
Ag2 Eu5 Ag1 83.8(11) . 7_665
Ag2 Eu5 Ag1 83.8(11) 1_556 7_665
Ag2 Eu5 Cd2 102.137(14) 1_556 .
Ag2 Eu5 Cd2 102.136(14) . .
Ag2 Eu5 Ag2 89.060(19) 1_556 .
Eu3 Sb1 Eu3 94.375(8) 5_565 5_566
Eu3 Sb1 Eu3 85.626(8) 5_565 .
Eu3 Sb1 Eu3 94.374(8) 1_556 .
Eu3 Sb1 Eu3 85.625(8) 1_556 5_566
Eu3 Sb1 Eu3 180.0 5_566 .
Eu3 Sb1 Eu3 180.0 5_565 1_556
Eu3 Sb1 Eu5 75.784(6) 1_556 3_556
Eu3 Sb1 Eu5 104.216(6) 1_556 7_565
Eu3 Sb1 Eu5 104.217(6) . 7_565
Eu3 Sb1 Eu5 104.216(6) 5_566 3_556
Eu3 Sb1 Eu5 75.784(6) 5_566 7_565
Eu3 Sb1 Eu5 75.783(6) . 3_556
Eu3 Sb1 Eu5 75.784(6) 5_565 7_565
Eu3 Sb1 Eu5 104.216(6) 5_565 3_556
Eu5 Sb1 Eu5 180.0 3_556 7_565
Cd1 Sb1 Eu3 64.616(7) . .
Cd1 Sb1 Eu3 115.384(7) . 5_565
Cd1 Sb1 Eu3 64.616(7) 5_566 5_566
Cd1 Sb1 Eu3 64.616(7) . 1_556
Cd1 Sb1 Eu3 64.616(7) 5_566 5_565
Cd1 Sb1 Eu3 115.384(7) . 5_566
Cd1 Sb1 Eu3 115.384(7) 5_566 1_556
Cd1 Sb1 Eu3 115.383(7) 5_566 .
Cd1 Sb1 Eu5 119.708(10) . 3_556
Cd1 Sb1 Eu5 119.709(10) 5_566 7_565
Cd1 Sb1 Eu5 60.292(10) . 7_565
Cd1 Sb1 Eu5 60.291(10) 5_566 3_556
Cd1 Sb1 Cd1 180.0 5_566 .
Eu1 Sb2 Eu1 87.921(10) 3_556 3
Eu1 Sb2 Eu3 126.565(8) 3_556 7_665
Eu1 Sb2 Eu3 126.565(8) 3 7_665
Eu1 Sb2 Eu5 77.901(7) 3 1_554
Eu1 Sb2 Eu5 77.901(7) 3_556 .
Eu1 Sb2 Eu5 136.639(13) 3_556 1_554
Eu1 Sb2 Eu5 136.638(13) 3 .
Eu2 Sb2 Eu1 81.307(8) 7_665 3_556
Eu2 Sb2 Eu1 81.307(8) 7_665 3
Eu2 Sb2 Eu3 67.975(10) 7_665 7_665
Eu2 Sb2 Eu5 134.896(7) 7_665 .
Eu2 Sb2 Eu5 134.895(7) 7_665 1_554
Eu5 Sb2 Eu3 93.694(10) . 7_665
Eu5 Sb2 Eu3 93.693(9) 1_554 7_665
Eu5 Sb2 Eu5 84.854(11) 1_554 .
Cd1 Sb2 Eu1 72.46(3) 7_665 3_556
Cd1 Sb2 Eu1 149.24(4) 7_664 3_556
Cd1 Sb2 Eu1 72.46(3) 7_664 3
Cd1 Sb2 Eu1 149.24(4) 7_665 3
Cd1 Sb2 Eu2 72.64(3) 7_664 7_665
Cd1 Sb2 Eu2 72.64(3) 7_665 7_665
Cd1 Sb2 Eu3 57.40(2) 7_665 7_665
Cd1 Sb2 Eu3 57.40(2) 7_664 7_665
Cd1 Sb2 Eu5 63.07(2) 7_665 .
Cd1 Sb2 Eu5 63.07(2) 7_664 1_554
Cd1 Sb2 Eu5 132.47(4) 7_664 .
Cd1 Sb2 Eu5 132.47(4) 7_665 1_554
Cd1 Sb2 Cd1 113.45(3) 7_665 7_664
Ag1 Sb2 Eu1 140(2) 7_665 3
Ag1 Sb2 Eu1 64.5(18) 7_665 3_556
Ag1 Sb2 Eu1 64.5(18) 7_664 3
Ag1 Sb2 Eu1 140(2) 7_664 3_556
Ag1 Sb2 Eu2 66.4(15) 7_665 7_665
Ag1 Sb2 Eu2 66.4(15) 7_664 7_665
Ag1 Sb2 Eu3 63.4(15) 7_665 7_665
Ag1 Sb2 Eu3 63.4(15) 7_664 7_665
Ag1 Sb2 Eu5 142(2) 7_664 .
Ag1 Sb2 Eu5 68.6(15) 7_664 1_554
Ag1 Sb2 Eu5 68.6(15) 7_665 .
Ag1 Sb2 Eu5 142(2) 7_665 1_554
Ag1 Sb2 Cd1 116.7(10) 7_664 7_665
Ag1 Sb2 Cd1 116.7(10) 7_665 7_664
Ag1 Sb2 Cd1 10(2) 7_664 7_664
Ag1 Sb2 Cd1 10(2) 7_665 7_665
Ag1 Sb2 Ag1 118.2(15) 7_665 7_664
Ag2 Sb2 Eu1 71.433(14) . 3
Ag2 Sb2 Eu1 71.433(14) . 3_556
Ag2 Sb2 Eu2 141.63(2) . 7_665
Ag2 Sb2 Eu3 150.40(2) . 7_665
Ag2 Sb2 Eu5 65.214(14) . .
Ag2 Sb2 Eu5 65.215(14) . 1_554
Ag2 Sb2 Cd1 121.314(11) . 7_664
Ag2 Sb2 Cd1 121.314(11) . 7_665
Ag2 Sb2 Ag1 120.9(8) . 7_665
Ag2 Sb2 Ag1 120.9(8) . 7_664
Eu3 Sb3 Eu4 69.949(10) 3_545 3_545
Eu3 Sb3 Eu4 154.904(13) 3_545 .
Eu3 Sb3 Eu5 78.450(9) 3_545 1_554
Eu3 Sb3 Eu5 78.451(9) 3_545 .
Eu4 Sb3 Eu4 135.147(11) . 3_545
Eu5 Sb3 Eu4 124.293(8) . 3_545
Eu5 Sb3 Eu4 124.293(8) 1_554 3_545
Eu5 Sb3 Eu4 84.026(9) . .
Eu5 Sb3 Eu4 84.027(9) 1_554 .
Eu5 Sb3 Eu5 90.822(12) . 1_554
Cd2 Sb3 Eu3 111.550(11) . 3_545
Cd2 Sb3 Eu3 111.549(11) 1_554 3_545
Cd2 Sb3 Eu4 75.581(11) . 3_545
Cd2 Sb3 Eu4 75.581(11) 1_554 3_545
Cd2 Sb3 Eu4 80.599(11) 1_554 .
Cd2 Sb3 Eu4 80.599(11) . .
Cd2 Sb3 Eu5 75.156(9) . .
Cd2 Sb3 Eu5 160.118(15) . 1_554
Cd2 Sb3 Eu5 160.118(15) 1_554 .
Cd2 Sb3 Eu5 75.156(9) 1_554 1_554
Cd2 Sb3 Cd2 114.302(18) 1_554 .
Eu2 Sb4 Eu1 80.016(8) 3_556 3_556
Eu2 Sb4 Eu1 80.016(8) 3 3_556
Eu2 Sb4 Eu2 91.334(12) 3_556 3
Eu2 Sb4 Eu4 140.748(13) 3_556 .
Eu2 Sb4 Eu4 76.146(7) 3_556 1_556
Eu2 Sb4 Eu4 76.146(7) 3 .
Eu2 Sb4 Eu4 140.748(13) 3 1_556
Eu2 Sb4 Eu5 129.201(8) 3 .
Eu2 Sb4 Eu5 129.201(8) 3_556 .
Eu4 Sb4 Eu1 131.999(7) . 3_556
Eu4 Sb4 Eu1 131.999(7) 1_556 3_556
Eu4 Sb4 Eu4 90.255(11) 1_556 .
Eu4 Sb4 Eu5 84.646(9) 1_556 .
Eu4 Sb4 Eu5 84.646(9) . .
Eu5 Sb4 Eu1 79.112(9) . 3_556
Cd2 Sb4 Eu1 127.502(13) 3_556 3_556
Cd2 Sb4 Eu2 64.436(9) 3_556 3_556
Cd2 Sb4 Eu2 64.436(9) 3_556 3
Cd2 Sb4 Eu4 76.711(10) 3_556 1_556
Cd2 Sb4 Eu4 76.711(10) 3_556 .
Cd2 Sb4 Eu5 153.386(15) 3_556 .
Ag2 Sb4 Eu1 69.492(16) . 3_556
Ag2 Sb4 Eu1 69.491(16) 1_556 3_556
Ag2 Sb4 Eu2 142.71(2) 1_556 3
Ag2 Sb4 Eu2 63.234(15) . 3
Ag2 Sb4 Eu2 63.235(15) 1_556 3_556
Ag2 Sb4 Eu2 142.71(2) . 3_556
Ag2 Sb4 Eu4 140.76(2) . 1_556
Ag2 Sb4 Eu4 62.621(16) . .
Ag2 Sb4 Eu4 140.76(2) 1_556 .
Ag2 Sb4 Eu4 62.622(16) 1_556 1_556
Ag2 Sb4 Eu5 66.131(16) 1_556 .
Ag2 Sb4 Eu5 66.131(16) . .
Ag2 Sb4 Cd2 119.126(14) . 3_556
Ag2 Sb4 Cd2 119.126(14) 1_556 3_556
Ag2 Sb4 Ag2 121.13(3) . 1_556
Eu2 Sb5 Eu2 91.217(12) . 1_556
Eu2 Sb5 Eu3 136.771(13) 1_556 .
Eu2 Sb5 Eu3 73.979(8) . .
Eu2 Sb5 Eu3 136.770(13) . 1_556
Eu2 Sb5 Eu3 73.978(8) 1_556 1_556
Eu3 Sb5 Eu3 89.328(11) . 1_556
Eu4 Sb5 Eu2 77.671(7) 1_556 1_556
Eu4 Sb5 Eu2 144.825(13) 1_556 .
Eu4 Sb5 Eu2 77.670(7) . .
Eu4 Sb5 Eu2 144.825(13) . 1_556
Eu4 Sb5 Eu3 72.325(8) 1_556 1_556
Eu4 Sb5 Eu3 72.324(8) . .
Eu4 Sb5 Eu3 135.277(13) 1_556 .
Eu4 Sb5 Eu3 135.278(13) . 1_556
Eu4 Sb5 Eu4 92.333(12) . 1_556
Cd1 Sb5 Eu2 71.96(3) . .
Cd1 Sb5 Eu2 71.96(3) . 1_556
Cd1 Sb5 Eu3 64.87(2) . 1_556
Cd1 Sb5 Eu3 64.87(2) . .
Cd1 Sb5 Eu4 132.589(10) . .
Cd1 Sb5 Eu4 132.589(10) . 1_556
Cd1 Sb5 Cd2 115.26(4) . .
Ag1 Sb5 Eu2 65.5(14) . 1_556
Ag1 Sb5 Eu2 65.5(14) . .
Ag1 Sb5 Eu3 71.4(15) . .
Ag1 Sb5 Eu3 71.4(15) . 1_556
Ag1 Sb5 Eu4 133.79(9) . 1_556
Ag1 Sb5 Eu4 133.79(9) . .
Ag1 Sb5 Cd1 10(2) . .
Ag1 Sb5 Cd2 105(2) . .
Cd2 Sb5 Eu2 64.204(9) . .
Cd2 Sb5 Eu2 64.205(9) . 1_556
Cd2 Sb5 Eu3 134.201(6) . 1_556
Cd2 Sb5 Eu3 134.202(6) . .
Cd2 Sb5 Eu4 81.048(10) . 1_556
Cd2 Sb5 Eu4 81.048(10) . .
Eu2 Cd1 Eu1 72.57(3) . .
Eu2 Cd1 Eu1 72.57(3) 1_556 .
Eu2 Cd1 Eu2 81.61(3) 1_556 .
Eu3 Cd1 Eu1 134.18(2) . .
Eu3 Cd1 Eu1 134.18(2) 1_556 .
Eu3 Cd1 Eu2 125.946(18) . 1_556
Eu3 Cd1 Eu2 125.947(18) 1_556 .
Eu3 Cd1 Eu2 70.304(10) 1_556 1_556
Eu3 Cd1 Eu2 70.304(10) . .
Eu3 Cd1 Eu3 89.98(3) 1_556 .
Eu3 Cd1 Eu5 106.86(4) 1_556 7_565
Eu3 Cd1 Eu5 106.86(4) . 7_565
Eu5 Cd1 Eu1 75.588(15) 7_565 .
Eu5 Cd1 Eu2 126.779(19) 7_565 .
Eu5 Cd1 Eu2 126.779(19) 7_565 1_556
Sb1 Cd1 Eu1 143.86(2) . .
Sb1 Cd1 Eu2 130.68(2) . 1_556
Sb1 Cd1 Eu2 130.68(2) . .
Sb1 Cd1 Eu3 60.54(3) . .
Sb1 Cd1 Eu3 60.54(3) . 1_556
Sb1 Cd1 Eu5 68.27(3) . 7_565
Sb2 Cd1 Eu1 60.98(3) 7_565 .
Sb2 Cd1 Eu1 60.98(3) 7_566 .
Sb2 Cd1 Eu2 59.11(2) 7_566 1_556
Sb2 Cd1 Eu2 59.11(2) 7_565 .
Sb2 Cd1 Eu2 125.40(6) 7_566 .
Sb2 Cd1 Eu2 125.40(6) 7_565 1_556
Sb2 Cd1 Eu3 77.164(12) 7_565 .
Sb2 Cd1 Eu3 163.74(6) 7_566 .
Sb2 Cd1 Eu3 163.74(6) 7_565 1_556
Sb2 Cd1 Eu3 77.163(13) 7_566 1_556
Sb2 Cd1 Eu5 68.343(13) 7_565 7_565
Sb2 Cd1 Eu5 68.343(13) 7_566 7_565
Sb2 Cd1 Sb1 103.92(4) 7_566 .
Sb2 Cd1 Sb1 103.92(4) 7_565 .
Sb2 Cd1 Sb2 113.45(3) 7_565 7_566
Sb5 Cd1 Eu1 115.97(5) . .
Sb5 Cd1 Eu2 60.41(2) . 1_556
Sb5 Cd1 Eu2 60.41(2) . .
Sb5 Cd1 Eu3 65.579(13) . 1_556
Sb5 Cd1 Eu3 65.578(13) . .
Sb5 Cd1 Eu5 168.44(7) . 7_565
Sb5 Cd1 Sb1 100.17(4) . .
Sb5 Cd1 Sb2 116.29(3) . 7_566
Sb5 Cd1 Sb2 116.29(3) . 7_565
Eu1 Ag1 Eu3 139.0(8) . 1_556
Eu1 Ag1 Eu3 139.0(8) . .
Eu1 Ag1 Eu5 77.8(9) . 7_565
Eu2 Ag1 Eu1 81(2) . .
Eu2 Ag1 Eu1 81(2) 1_556 .
Eu2 Ag1 Eu2 91(2) 1_556 .
Eu2 Ag1 Eu3 127.2(12) 1_556 .
Eu2 Ag1 Eu3 70.7(5) 1_556 1_556
Eu2 Ag1 Eu3 70.7(5) . .
Eu2 Ag1 Eu3 127.2(12) . 1_556
Eu2 Ag1 Eu5 129.6(7) 1_556 7_565
Eu2 Ag1 Eu5 129.6(7) . 7_565
Eu3 Ag1 Eu3 81.9(19) 1_556 .
Eu5 Ag1 Eu3 97(2) 7_565 .
Eu5 Ag1 Eu3 97(2) 7_565 1_556
Sb2 Ag1 Eu1 67.2(15) 7_565 .
Sb2 Ag1 Eu1 67.2(15) 7_566 .
Sb2 Ag1 Eu2 64.0(10) 7_565 .
Sb2 Ag1 Eu2 142(4) 7_566 .
Sb2 Ag1 Eu2 64.0(10) 7_566 1_556
Sb2 Ag1 Eu2 142(4) 7_565 1_556
Sb2 Ag1 Eu3 73.6(10) 7_566 1_556
Sb2 Ag1 Eu3 147(4) 7_565 1_556
Sb2 Ag1 Eu3 147(4) 7_566 .
Sb2 Ag1 Eu3 73.6(10) 7_565 .
Sb2 Ag1 Eu5 65.7(11) 7_565 7_565
Sb2 Ag1 Eu5 65.7(11) 7_566 7_565
Sb2 Ag1 Sb2 118.2(15) 7_565 7_566
Sb2 Ag1 Sb5 120.6(8) 7_565 .
Sb2 Ag1 Sb5 120.6(8) 7_566 .
Sb5 Ag1 Eu1 131(4) . .
Sb5 Ag1 Eu2 65.3(12) . .
Sb5 Ag1 Eu2 65.3(12) . 1_556
Sb5 Ag1 Eu3 62.1(11) . .
Sb5 Ag1 Eu3 62.1(11) . 1_556
Sb5 Ag1 Eu5 151(4) . 7_565
Eu2 Cd2 Eu2 89.727(12) . 1_556
Eu2 Cd2 Eu4 68.088(7) . 3_545
Eu2 Cd2 Eu4 68.088(7) 1_556 3_546
Eu2 Cd2 Eu4 118.589(12) 1_556 3_545
Eu2 Cd2 Eu4 118.590(12) . 3_546
Eu2 Cd2 Eu5 130.829(8) . .
Eu2 Cd2 Eu5 130.829(8) 1_556 .
Eu4 Cd2 Eu4 74.269(10) 3_545 3_546
Eu5 Cd2 Eu4 103.768(9) . 3_546
Eu5 Cd2 Eu4 103.768(9) . 3_545
Sb3 Cd2 Eu2 166.977(13) 1_556 .
Sb3 Cd2 Eu2 77.820(8) 1_556 1_556
Sb3 Cd2 Eu2 77.821(9) . .
Sb3 Cd2 Eu2 166.978(13) . 1_556
Sb3 Cd2 Eu4 121.273(14) 1_556 3_545
Sb3 Cd2 Eu4 121.272(14) . 3_546
Sb3 Cd2 Eu4 60.316(9) . 3_545
Sb3 Cd2 Eu4 60.316(9) 1_556 3_546
Sb3 Cd2 Eu5 58.536(9) 1_556 .
Sb3 Cd2 Eu5 58.536(9) . .
Sb3 Cd2 Sb3 114.303(18) 1_556 .
Sb3 Cd2 Sb4 113.389(11) 1_556 3_546
Sb3 Cd2 Sb4 113.389(11) . 3_546
Sb3 Cd2 Sb5 107.350(12) . .
Sb3 Cd2 Sb5 107.349(12) 1_556 .
Sb4 Cd2 Eu2 62.829(9) 3_546 .
Sb4 Cd2 Eu2 62.829(9) 3_546 1_556
Sb4 Cd2 Eu4 56.001(8) 3_546 3_545
Sb4 Cd2 Eu4 56.001(8) 3_546 3_546
Sb4 Cd2 Eu5 152.828(15) 3_546 .
Sb4 Cd2 Sb5 99.609(15) 3_546 .
Sb5 Cd2 Eu2 62.725(9) . .
Sb5 Cd2 Eu2 62.725(9) . 1_556
Sb5 Cd2 Eu4 130.812(10) . 3_545
Sb5 Cd2 Eu4 130.812(10) . 3_546
Sb5 Cd2 Eu5 107.564(14) . .
Eu1 Ag2 Eu1 83.230(16) 3_556 3
Eu2 Ag2 Eu1 79.735(15) 3 3
Eu2 Ag2 Eu1 79.735(15) 3 3_556
Eu2 Ag2 Eu5 133.701(11) 3 1_554
Eu2 Ag2 Eu5 133.701(11) 3 .
Eu4 Ag2 Eu1 133.083(12) . 3_556
Eu4 Ag2 Eu1 133.083(12) . 3
Eu4 Ag2 Eu2 79.803(17) . 3
Eu4 Ag2 Eu5 87.098(17) . .
Eu4 Ag2 Eu5 87.099(17) . 1_554
Eu5 Ag2 Eu1 135.76(2) 1_554 3_556
Eu5 Ag2 Eu1 135.76(2) . 3
Eu5 Ag2 Eu1 77.582(9) 1_554 3
Eu5 Ag2 Eu1 77.582(9) . 3_556
Eu5 Ag2 Eu5 89.059(19) . 1_554
Sb2 Ag2 Eu1 65.084(14) . 3_556
Sb2 Ag2 Eu1 65.084(14) . 3
Sb2 Ag2 Eu2 131.91(3) . 3
Sb2 Ag2 Eu4 148.28(3) . .
Sb2 Ag2 Eu5 70.686(15) . .
Sb2 Ag2 Eu5 70.684(15) . 1_554
Sb2 Ag2 Sb4 119.002(15) . .
Sb2 Ag2 Sb4 119.001(15) . 1_554
Sb4 Ag2 Eu1 137.14(3) 1_554 3_556
Sb4 Ag2 Eu1 137.14(3) . 3
Sb4 Ag2 Eu1 64.927(11) . 3_556
Sb4 Ag2 Eu1 64.926(11) 1_554 3
Sb4 Ag2 Eu2 67.438(16) 1_554 3
Sb4 Ag2 Eu2 67.437(16) . 3
Sb4 Ag2 Eu4 68.273(16) . .
Sb4 Ag2 Eu4 68.274(16) 1_554 .
Sb4 Ag2 Eu5 145.27(3) . 1_554
Sb4 Ag2 Eu5 145.27(3) 1_554 .
Sb4 Ag2 Eu5 66.446(11) . .
Sb4 Ag2 Eu5 66.446(11) 1_554 1_554
Sb4 Ag2 Sb4 121.13(3) 1_554 .

loop_
_geom_bond_atom_site_label_1
_geom_bond_atom_site_label_2
_geom_bond_distance
_geom_bond_site_symmetry_2
Eu1 Sb2 3.4286(3) 7_566
Eu1 Sb2 3.4286(3) 7_565
Eu1 Sb2 3.4286(3) 3_545
Eu1 Sb2 3.4286(3) 3_546
Eu1 Sb4 3.4656(4) 7_565
Eu1 Sb4 3.4656(4) 3_546
Eu1 Ag1 3.36(9) 5_556
Eu1 Ag1 3.36(9) .
Eu1 Ag2 3.5836(6) 7_566
Eu1 Ag2 3.5836(6) 7_565
Eu1 Ag2 3.5836(6) 3_546
Eu1 Ag2 3.5836(6) 3_545
Eu2 Sb2 3.2744(5) 7_565
Eu2 Sb4 3.3274(3) 3_545
Eu2 Sb4 3.3274(3) 3_546
Eu2 Sb5 3.3306(3) .
Eu2 Sb5 3.3306(3) 1_554
Eu2 Cd1 3.6419(12) 1_554
Eu2 Cd1 3.6418(12) .
Eu2 Ag1 3.34(7) 1_554
Eu2 Ag1 3.34(7) .
Eu2 Cd2 3.3739(4) 1_554
Eu2 Cd2 3.3739(4) .
Eu2 Ag2 3.2171(8) 3_545
Eu3 Eu4 3.9453(4) .
Eu3 Sb1 3.2444(2) 1_554
Eu3 Sb1 3.2444(2) .
Eu3 Sb2 3.8960(5) 7_565
Eu3 Sb3 3.3407(5) 3
Eu3 Sb5 3.3857(3) 1_554
Eu3 Sb5 3.3857(3) .
Eu3 Cd1 3.3664(9) .
Eu3 Cd1 3.3664(9) 1_554
Eu3 Ag1 3.63(7) .
Eu3 Ag1 3.63(7) 1_554
Eu4 Eu2 4.1229(4) 3
Eu4 Sb3 3.4579(5) .
Eu4 Sb3 3.5364(5) 3
Eu4 Sb4 3.3584(3) .
Eu4 Sb4 3.3584(3) 1_554
Eu4 Sb5 3.2993(3) 1_554
Eu4 Sb5 3.2993(3) .
Eu4 Cd2 3.9424(4) 3_556
Eu4 Cd2 3.9424(4) 3
Eu4 Ag2 3.2102(8) .
Eu5 Eu3 4.2259(4) 3_545
Eu5 Sb1 3.6194(3) 3_546
Eu5 Sb2 3.5278(4) .
Eu5 Sb2 3.5278(4) 1_556
Eu5 Sb3 3.3419(3) 1_556
Eu5 Sb3 3.3419(3) .
Eu5 Sb4 3.4020(5) .
Eu5 Cd1 3.3840(9) 7_665
Eu5 Ag1 3.60(7) 7_665
Eu5 Cd2 3.7872(5) .
Eu5 Ag2 3.3938(6) .
Eu5 Ag2 3.3938(6) 1_556
Sb1 Eu3 3.2444(2) 5_566
Sb1 Eu3 3.2444(2) 5_565
Sb1 Eu3 3.2444(2) 1_556
Sb1 Eu5 3.6194(3) 3_556
Sb1 Eu5 3.6194(3) 7_565
Sb1 Cd1 3.0463(18) 5_566
Sb1 Cd1 3.0464(18) .
Sb2 Eu1 3.4286(3) 3
Sb2 Eu1 3.4286(3) 3_556
Sb2 Eu2 3.2744(5) 7_665
Sb2 Eu3 3.8959(5) 7_665
Sb2 Eu5 3.5277(4) 1_554
Sb2 Cd1 2.8467(5) 7_665
Sb2 Cd1 2.8467(5) 7_664
Sb2 Ag1 2.77(2) 7_665
Sb2 Ag1 2.77(2) 7_664
Sb2 Ag2 2.6014(8) .
Sb3 Eu3 3.3408(5) 3_545
Sb3 Eu4 3.5364(5) 3_545
Sb3 Eu5 3.3420(3) 1_554
Sb3 Cd2 2.8330(3) .
Sb3 Cd2 2.8330(3) 1_554
Sb4 Eu1 3.4656(4) 3_556
Sb4 Eu2 3.3273(3) 3_556
Sb4 Eu2 3.3273(3) 3
Sb4 Eu4 3.3584(3) 1_556
Sb4 Cd2 2.9765(5) 3_556
Sb4 Ag2 2.7328(4) 1_556
Sb4 Ag2 2.7328(4) .
Sb5 Eu2 3.3307(3) 1_556
Sb5 Eu3 3.3858(3) 1_556
Sb5 Eu4 3.2993(3) 1_556
Sb5 Cd1 2.8299(7) .
Sb5 Ag1 2.78(4) .
Sb5 Cd2 2.9955(5) .
Cd1 Eu2 3.6418(12) 1_556
Cd1 Eu3 3.3664(9) 1_556
Cd1 Eu5 3.3840(9) 7_565
Cd1 Sb2 2.8467(5) 7_566
Cd1 Sb2 2.8467(5) 7_565
Ag1 Eu2 3.34(7) 1_556
Ag1 Eu3 3.63(7) 1_556
Ag1 Eu5 3.60(7) 7_565
Ag1 Sb2 2.77(2) 7_566
Ag1 Sb2 2.77(2) 7_565
Cd2 Eu2 3.3739(4) 1_556
Cd2 Eu4 3.9424(4) 3_546
Cd2 Eu4 3.9424(4) 3_545
Cd2 Sb3 2.8330(3) 1_556
Cd2 Sb4 2.9766(5) 3_546
Ag2 Eu1 3.5837(6) 3_556
Ag2 Eu1 3.5837(6) 3
Ag2 Eu2 3.2171(8) 3
Ag2 Eu5 3.3938(6) 1_554
Ag2 Sb4 2.7328(4) 1_554
